data_2222095
loop_
_publ_author_name
'Yan, Huai Yi'
'Hu, Tai Qiu'
'Shi, Jing Min'

_publ_section_title
;Aqua(propanedioato-\k^2^<i>O</i>^1^,<i>O</i>^3^)[2-(1<i>H</i>-pyrazol-1-yl-\k<i>N</i>^2^)-1,10-phenanthroline-\k^2^<i>N</i>,<i>N</i>']nickel(II)
 trihydrate
;
_journal_coeditor_code LH2813
_journal_issue 6
_journal_name_full 'Acta Crystallographica Section E'
_journal_page_first m647
_journal_paper_doi 10.1107/S1600536809017188
_journal_volume 65
_journal_year 2009
_chemical_formula_iupac '[Ni (C3 H2 O4) (C15 H10 N4) (H2 O)] , 3H2 O'
_chemical_formula_moiety 'C18 H14 N4 Ni O5 , 3H2 O'
_chemical_formula_sum 'C18 H20 N4 Ni O8'
_chemical_formula_weight 479.09
_chemical_name_systematic
;
Aqua(propanedioato-\k^2^<i>O</i>^1^,<i>O</i>^3^[2-(1<i>H</i>-pyrazol-1-yl-
\k<i>N</i>^2^)-1,10-phenanthroline-\k^2^<i>N</i>,<i>N</i>'])nickel(II)
trihydrate
;
_space_group_IT_number 2
_symmetry_cell_setting triclinic
_symmetry_space_group_name_Hall '-P 1'
_symmetry_space_group_name_H-M 'P -1'
_atom_sites_solution_hydrogens geom
_atom_sites_solution_primary direct
_atom_sites_solution_secondary difmap
_audit_creation_method SHELXL97
_cell_angle_alpha 109.234(2)
_cell_angle_beta 103.493(2)
_cell_angle_gamma 90.601(2)
_cell_formula_units_Z 2
_cell_length_a 7.8066(14)
_cell_length_b 11.639(2)
_cell_length_c 12.159(2)
_cell_measurement_reflns_used 2439
_cell_measurement_temperature 298(2)
_cell_measurement_theta_max 26.3885
_cell_measurement_theta_min 2.6955
_cell_volume 1009.7(3)
_computing_cell_refinement 'SAINT (Bruker, 1997)'
_computing_data_collection 'SMART (Bruker, 1997)'
_computing_data_reduction 'SAINT (Bruker, 1997)'
_computing_molecular_graphics 'SHELXTL (Sheldrick, 2008)'
_computing_publication_material 'SHELXTL (Sheldrick, 2008)'
_computing_structure_refinement 'SHELXTL (Sheldrick, 2008)'
_computing_structure_solution 'SHELXTL (Sheldrick, 2008)'
_diffrn_ambient_temperature 298(2)
_diffrn_measured_fraction_theta_full 0.993
_diffrn_measured_fraction_theta_max 0.978
_diffrn_measurement_device_type 'Bruker SMART APEX CCD'
_diffrn_measurement_method '\f and \w scans'
_diffrn_radiation_monochromator graphite
_diffrn_radiation_source 'fine-focus sealed tube'
_diffrn_radiation_type MoK\a
_diffrn_radiation_wavelength 0.71073
_diffrn_reflns_av_R_equivalents 0.0179
_diffrn_reflns_av_sigmaI/netI 0.0397
_diffrn_reflns_limit_h_max 9
_diffrn_reflns_limit_h_min -9
_diffrn_reflns_limit_k_max 14
_diffrn_reflns_limit_k_min -10
_diffrn_reflns_limit_l_max 12
_diffrn_reflns_limit_l_min -14
_diffrn_reflns_number 5558
_diffrn_reflns_theta_full 26.00
_diffrn_reflns_theta_max 26.00
_diffrn_reflns_theta_min 1.83
_exptl_absorpt_coefficient_mu 1.016
_exptl_absorpt_correction_T_max 0.8626
_exptl_absorpt_correction_T_min 0.7436
_exptl_absorpt_correction_type multi-scan
_exptl_absorpt_process_details '(SADABS; Sheldrick, 1996)'
_exptl_crystal_colour blue
_exptl_crystal_density_diffrn 1.576
_exptl_crystal_density_method 'not measured'
_exptl_crystal_description block
_exptl_crystal_F_000 496
_exptl_crystal_size_max 0.31
_exptl_crystal_size_mid 0.21
_exptl_crystal_size_min 0.15
_refine_diff_density_max 0.409
_refine_diff_density_min -0.360
_refine_ls_extinction_method none
_refine_ls_goodness_of_fit_ref 1.057
_refine_ls_hydrogen_treatment constr
_refine_ls_matrix_type full
_refine_ls_number_parameters 280
_refine_ls_number_reflns 3887
_refine_ls_number_restraints 3
_refine_ls_restrained_S_all 1.057
_refine_ls_R_factor_all 0.0456
_refine_ls_R_factor_gt 0.0403
_refine_ls_shift/su_max 0.000
_refine_ls_shift/su_mean 0.000
_refine_ls_structure_factor_coef Fsqd
_refine_ls_weighting_details 'calc w = 1/[\s^2^(Fo^2^)+(0.0609P)^2^+0.1787P] where P=(Fo^2^+2Fc^2^)/3'
_refine_ls_weighting_scheme calc
_refine_ls_wR_factor_gt 0.1045
_refine_ls_wR_factor_ref 0.1072
_reflns_number_gt 3414
_reflns_number_total 3887
_reflns_threshold_expression I>2\s(I)
_cod_data_source_file lh2813.cif
_cod_data_source_block I
_cod_depositor_comments
;
The following automatic conversions were performed:
'_geom_bond_publ_flag' value 'Y' changed to 'y' according to
'/home/saulius/struct/CIF-dictionaries/cif_core.dic' dictionary named
'cif_core.dic' version 2.4.1 from 2010-06-29 (6
times).

'_geom_angle_publ_flag' value 'Y' changed to 'y' according to
'/home/saulius/struct/CIF-dictionaries/cif_core.dic' dictionary named
'cif_core.dic' version 2.4.1 from 2010-06-29 (15 times).

Automatic conversion script
Id: cif_fix_enum 1527 2010-12-29 10:47:43Z saulius 

The following automatic conversions were performed:

'_geom_bond_publ_flag' value 'Y' changed to 'y' according to
/home/saulius/struct/CIF-dictionaries/cif_core.dic dictionary named
'cif_core.dic' version 2.4.1 from 2010-06-29 (6
times).

'_geom_angle_publ_flag' value 'Y' changed to 'y' according
to /home/saulius/struct/CIF-dictionaries/cif_core.dic dictionary
named 'cif_core.dic' version 2.4.1 from 2010-06-29 (15 times).

Automatic conversion script
Id: cif_fix_values 1715 2011-07-08 13:25:40Z adriana 
;
_cod_original_cell_volume 1009.8(3)
_cod_database_code 2222095
_cod_database_fobs_code 2222095

loop_
_symmetry_equiv_pos_as_xyz
'x, y, z'
'-x, -y, -z'

loop_
_atom_site_type_symbol
_atom_site_label
_atom_site_fract_x
_atom_site_fract_y
_atom_site_fract_z
_atom_site_U_iso_or_equiv
_atom_site_adp_type
_atom_site_calc_flag
_atom_site_refinement_flags
_atom_site_occupancy
_atom_site_disorder_assembly
_atom_site_disorder_group
C C1 -0.2105(3) -0.0069(3) 0.0485(2) 0.0402(6) Uani d . 1 . .
C C2 0.5533(3) 0.2194(2) 0.3192(2) 0.0317(5) Uani d . 1 . .
C C3 0.5634(4) 0.3565(2) 0.3449(3) 0.0481(7) Uani d . 1 . .
H H3A 0.6004 0.3975 0.4313 0.058 Uiso calc R 1 . .
H H3B 0.6542 0.3783 0.3108 0.058 Uiso calc R 1 . .
C C4 0.3933(3) 0.4043(2) 0.2967(3) 0.0391(6) Uani d . 1 . .
C C5 0.4542(4) 0.2600(3) 0.6200(2) 0.0501(7) Uani d . 1 . .
H H5 0.5037 0.3403 0.6456 0.060 Uiso calc R 1 . .
C C6 0.4961(4) 0.1811(3) 0.6853(3) 0.0585(8) Uani d . 1 . .
H H6 0.5771 0.1983 0.7594 0.070 Uiso calc R 1 . .
C C7 0.3961(4) 0.0755(3) 0.6196(3) 0.0485(7) Uani d . 1 . .
H H7 0.3934 0.0053 0.6399 0.058 Uiso calc R 1 . .
C C8 0.1738(3) 0.0109(2) 0.4191(2) 0.0349(5) Uani d . 1 . .
C C9 0.1191(4) -0.1082(3) 0.4083(3) 0.0464(7) Uani d . 1 . .
H H9 0.1665 -0.1405 0.4681 0.056 Uiso calc R 1 . .
C C10 -0.0063(4) -0.1753(3) 0.3072(3) 0.0500(7) Uani d . 1 . .
H H10 -0.0437 -0.2549 0.2977 0.060 Uiso calc R 1 . .
C C11 -0.0800(4) -0.1258(2) 0.2169(3) 0.0423(6) Uani d . 1 . .
C C12 -0.0145(3) -0.0073(2) 0.2364(2) 0.0334(5) Uani d . 1 . .
C C13 -0.2146(4) -0.1856(3) 0.1088(3) 0.0513(8) Uani d . 1 . .
H H13 -0.2603 -0.2650 0.0932 0.062 Uiso calc R 1 . .
C C14 -0.2756(4) -0.1290(3) 0.0300(3) 0.0501(7) Uani d . 1 . .
H H14 -0.3633 -0.1704 -0.0391 0.060 Uiso calc R 1 . .
C C15 -0.0762(3) 0.0535(2) 0.1524(2) 0.0321(5) Uani d . 1 . .
C C16 -0.2689(4) 0.0593(3) -0.0293(2) 0.0490(7) Uani d . 1 . .
H H16 -0.3580 0.0242 -0.0994 0.059 Uiso calc R 1 . .
C C17 -0.1951(4) 0.1745(3) -0.0018(2) 0.0506(7) Uani d . 1 . .
H H17 -0.2345 0.2190 -0.0523 0.061 Uiso calc R 1 . .
C C18 -0.0589(4) 0.2261(3) 0.1032(2) 0.0411(6) Uani d . 1 . .
H H18 -0.0085 0.3047 0.1202 0.049 Uiso calc R 1 . .
N N1 0.3355(3) 0.2062(2) 0.51739(19) 0.0395(5) Uani d . 1 . .
N N2 0.2992(3) 0.0911(2) 0.51724(19) 0.0366(5) Uani d . 1 . .
N N3 0.1093(3) 0.05894(19) 0.33639(18) 0.0317(4) Uani d . 1 . .
N N4 0.0004(3) 0.16792(19) 0.17875(18) 0.0325(5) Uani d . 1 . .
Ni Ni1 0.19360(4) 0.22721(3) 0.34854(3) 0.02967(12) Uani d . 1 . .
O O1 0.4043(2) 0.15843(15) 0.28425(15) 0.0354(4) Uani d . 1 . .
O O2 0.6966(2) 0.17407(18) 0.3347(2) 0.0496(5) Uani d . 1 . .
O O3 0.2619(2) 0.38952(16) 0.33705(18) 0.0437(5) Uani d . 1 . .
O O4 0.3907(3) 0.4573(2) 0.2239(2) 0.0593(6) Uani d . 1 . .
O O5 -0.0012(2) 0.31123(18) 0.42578(17) 0.0474(5) Uani d . 1 . .
H H2 -0.0974 0.2633 0.3875 0.071 Uiso d R 1 . .
H H1 0.0036 0.3463 0.4970 0.071 Uiso d R 1 . .
O O6 0.9811(4) 0.5352(2) 0.3413(2) 0.0834(8) Uani d . 1 . .
H H12 1.0838 0.5098 0.3269 0.125 Uiso d R 1 . .
H H11 0.9107 0.5181 0.2821 0.125 Uiso d R 1 . .
O O7 0.1756(4) 0.5519(3) 0.0576(3) 0.0948(9) Uani d . 1 . .
H H8 0.2184 0.5035 0.1004 0.142 Uiso d R 1 . .
H H15 0.2443 0.5350 0.0145 0.142 Uiso d R 1 . .
O O8 0.6999(4) 0.5114(3) 0.1500(3) 0.0967(10) Uani d D 1 . .
H H4 0.6894 0.4311 0.1063 0.145 Uiso d RD 1 . .
H H3 0.5869 0.5176 0.1541 0.145 Uiso d RD 1 . .

loop_
_atom_site_aniso_label
_atom_site_aniso_U_11
_atom_site_aniso_U_22
_atom_site_aniso_U_33
_atom_site_aniso_U_12
_atom_site_aniso_U_13
_atom_site_aniso_U_23
C1 0.0324(14) 0.0451(15) 0.0345(13) 0.0010(11) 0.0083(11) 0.0025(12)
C2 0.0300(13) 0.0359(13) 0.0310(12) 0.0031(10) 0.0078(10) 0.0139(10)
C3 0.0311(14) 0.0379(15) 0.075(2) -0.0006(11) 0.0046(13) 0.0257(15)
C4 0.0322(14) 0.0281(13) 0.0527(16) -0.0026(10) 0.0022(12) 0.0142(12)
C5 0.0474(17) 0.0535(18) 0.0400(15) -0.0024(14) -0.0011(13) 0.0122(14)
C6 0.0524(19) 0.078(2) 0.0394(16) 0.0021(17) -0.0043(14) 0.0244(16)
C7 0.0488(17) 0.0619(19) 0.0444(15) 0.0125(15) 0.0096(13) 0.0319(15)
C8 0.0347(14) 0.0368(13) 0.0377(13) 0.0047(11) 0.0115(11) 0.0169(11)
C9 0.0527(18) 0.0428(16) 0.0541(17) 0.0055(13) 0.0154(14) 0.0289(14)
C10 0.0561(19) 0.0337(15) 0.0650(19) -0.0046(13) 0.0204(15) 0.0197(14)
C11 0.0445(16) 0.0366(14) 0.0471(15) -0.0010(12) 0.0181(13) 0.0116(12)
C12 0.0281(13) 0.0340(13) 0.0376(13) -0.0006(10) 0.0106(10) 0.0100(11)
C13 0.0506(18) 0.0386(15) 0.0545(18) -0.0165(13) 0.0142(14) 0.0026(14)
C14 0.0416(17) 0.0502(17) 0.0418(15) -0.0104(13) 0.0044(13) -0.0015(13)
C15 0.0296(13) 0.0354(13) 0.0305(12) 0.0027(10) 0.0102(10) 0.0083(10)
C16 0.0425(16) 0.0588(19) 0.0332(14) 0.0082(14) 0.0000(12) 0.0057(13)
C17 0.0570(19) 0.0522(18) 0.0369(15) 0.0138(15) 0.0006(13) 0.0154(13)
C18 0.0436(15) 0.0408(15) 0.0385(14) 0.0085(12) 0.0076(12) 0.0148(12)
N1 0.0396(13) 0.0398(12) 0.0373(12) 0.0003(10) 0.0046(10) 0.0145(10)
N2 0.0352(12) 0.0426(12) 0.0371(11) 0.0056(10) 0.0079(9) 0.0208(10)
N3 0.0294(11) 0.0324(11) 0.0347(11) 0.0007(8) 0.0081(8) 0.0133(9)
N4 0.0302(11) 0.0343(11) 0.0326(11) 0.0033(9) 0.0070(8) 0.0114(9)
Ni1 0.02559(19) 0.02943(19) 0.03366(19) 0.00035(12) 0.00542(13) 0.01179(14)
O1 0.0286(9) 0.0319(9) 0.0421(10) 0.0002(7) 0.0076(7) 0.0090(8)
O2 0.0311(10) 0.0451(11) 0.0792(14) 0.0093(8) 0.0159(10) 0.0282(10)
O3 0.0369(11) 0.0334(10) 0.0658(13) 0.0051(8) 0.0160(9) 0.0210(9)
O4 0.0512(13) 0.0661(14) 0.0783(15) 0.0069(11) 0.0143(11) 0.0488(13)
O5 0.0315(10) 0.0577(12) 0.0436(10) 0.0017(9) 0.0104(8) 0.0043(9)
O6 0.0684(17) 0.0799(19) 0.0820(17) 0.0267(14) 0.0127(14) 0.0053(15)
O7 0.090(2) 0.123(3) 0.097(2) 0.0304(19) 0.0232(17) 0.070(2)
O8 0.074(2) 0.128(3) 0.105(2) 0.0108(18) 0.0367(17) 0.051(2)

loop_
_atom_type_symbol
_atom_type_description
_atom_type_scat_dispersion_real
_atom_type_scat_dispersion_imag
_atom_type_scat_source
C C 0.0033 0.0016 'International Tables Vol C Tables 4.2.6.8 and 6.1.1.4'
H H 0.0000 0.0000 'International Tables Vol C Tables 4.2.6.8 and 6.1.1.4'
N N 0.0061 0.0033 'International Tables Vol C Tables 4.2.6.8 and 6.1.1.4'
O O 0.0106 0.0060 'International Tables Vol C Tables 4.2.6.8 and 6.1.1.4'
Ni Ni 0.3393 1.1124 'International Tables Vol C Tables 4.2.6.8 and 6.1.1.4'

loop_
_geom_angle_atom_site_label_1
_geom_angle_atom_site_label_2
_geom_angle_atom_site_label_3
_geom_angle_site_symmetry_1
_geom_angle_site_symmetry_3
_geom_angle
_geom_angle_publ_flag
C15 C1 C16 . . 116.2(3) ?
C15 C1 C14 . . 118.1(3) ?
C16 C1 C14 . . 125.7(3) ?
O2 C2 O1 . . 123.8(2) ?
O2 C2 C3 . . 116.5(2) ?
O1 C2 C3 . . 119.7(2) ?
C4 C3 C2 . . 115.2(2) ?
C4 C3 H3A . . 108.5 ?
C2 C3 H3A . . 108.5 ?
C4 C3 H3B . . 108.5 ?
C2 C3 H3B . . 108.5 ?
H3A C3 H3B . . 107.5 ?
O4 C4 O3 . . 124.0(3) ?
O4 C4 C3 . . 119.0(3) ?
O3 C4 C3 . . 117.0(2) ?
N1 C5 C6 . . 111.4(3) ?
N1 C5 H5 . . 124.3 ?
C6 C5 H5 . . 124.3 ?
C7 C6 C5 . . 106.2(3) ?
C7 C6 H6 . . 126.9 ?
C5 C6 H6 . . 126.9 ?
C6 C7 N2 . . 106.8(3) ?
C6 C7 H7 . . 126.6 ?
N2 C7 H7 . . 126.6 ?
N3 C8 N2 . . 112.9(2) ?
N3 C8 C9 . . 122.4(2) ?
N2 C8 C9 . . 124.7(2) ?
C10 C9 C8 . . 118.0(3) ?
C10 C9 H9 . . 121.0 ?
C8 C9 H9 . . 121.0 ?
C9 C10 C11 . . 121.1(3) ?
C9 C10 H10 . . 119.5 ?
C11 C10 H10 . . 119.5 ?
C12 C11 C10 . . 116.0(3) ?
C12 C11 C13 . . 117.6(3) ?
C10 C11 C13 . . 126.4(3) ?
N3 C12 C11 . . 122.7(2) ?
N3 C12 C15 . . 115.3(2) ?
C11 C12 C15 . . 122.0(2) ?
C14 C13 C11 . . 121.1(3) ?
C14 C13 H13 . . 119.4 ?
C11 C13 H13 . . 119.4 ?
C13 C14 C1 . . 122.2(3) ?
C13 C14 H14 . . 118.9 ?
C1 C14 H14 . . 118.9 ?
N4 C15 C1 . . 124.0(2) ?
N4 C15 C12 . . 117.1(2) ?
C1 C15 C12 . . 119.0(2) ?
C17 C16 C1 . . 119.9(3) ?
C17 C16 H16 . . 120.1 ?
C1 C16 H16 . . 120.1 ?
C16 C17 C18 . . 119.6(3) ?
C16 C17 H17 . . 120.2 ?
C18 C17 H17 . . 120.2 ?
N4 C18 C17 . . 122.8(3) ?
N4 C18 H18 . . 118.6 ?
C17 C18 H18 . . 118.6 ?
C5 N1 N2 . . 104.6(2) ?
C5 N1 Ni1 . . 144.3(2) ?
N2 N1 Ni1 . . 110.94(15) ?
C7 N2 N1 . . 111.0(2) ?
C7 N2 C8 . . 130.7(2) ?
N1 N2 C8 . . 118.3(2) ?
C8 N3 C12 . . 119.8(2) ?
C8 N3 Ni1 . . 122.53(18) ?
C12 N3 Ni1 . . 117.64(16) ?
C18 N4 C15 . . 117.5(2) ?
C18 N4 Ni1 . . 130.64(19) ?
C15 N4 Ni1 . . 111.70(16) ?
N3 Ni1 O3 . . 172.30(8) y
N3 Ni1 O1 . . 89.69(7) y
O3 Ni1 O1 . . 89.36(7) y
N3 Ni1 O5 . . 94.60(8) y
O3 Ni1 O5 . . 86.90(8) y
O1 Ni1 O5 . . 174.18(7) y
N3 Ni1 N4 . . 78.21(8) y
O3 Ni1 N4 . . 94.31(8) y
O1 Ni1 N4 . . 96.83(7) y
O5 Ni1 N4 . . 87.90(8) y
N3 Ni1 N1 . . 75.03(8) y
O3 Ni1 N1 . . 112.52(8) y
O1 Ni1 N1 . . 85.91(8) y
O5 Ni1 N1 . . 91.40(8) y
N4 Ni1 N1 . . 153.09(8) y
C2 O1 Ni1 . . 121.73(15) ?
C4 O3 Ni1 . . 121.25(16) ?
Ni1 O5 H2 . . 105.6 ?
Ni1 O5 H1 . . 128.8 ?
H2 O5 H1 . . 113.1 ?
H12 O6 H11 . . 109.3 ?
H8 O7 H15 . . 95.2 ?
H4 O8 H3 . . 97.9 ?

loop_
_geom_bond_atom_site_label_1
_geom_bond_atom_site_label_2
_geom_bond_site_symmetry_2
_geom_bond_distance
_geom_bond_publ_flag
C1 C15 . 1.404(4) ?
C1 C16 . 1.408(4) ?
C1 C14 . 1.432(4) ?
C2 O2 . 1.243(3) ?
C2 O1 . 1.261(3) ?
C2 C3 . 1.519(4) ?
C3 C4 . 1.511(4) ?
C3 H3A . 0.9700 ?
C3 H3B . 0.9700 ?
C4 O4 . 1.231(3) ?
C4 O3 . 1.269(3) ?
C5 N1 . 1.320(4) ?
C5 C6 . 1.395(4) ?
C5 H5 . 0.9300 ?
C6 C7 . 1.341(5) ?
C6 H6 . 0.9300 ?
C7 N2 . 1.366(3) ?
C7 H7 . 0.9300 ?
C8 N3 . 1.311(3) ?
C8 N2 . 1.398(3) ?
C8 C9 . 1.401(4) ?
C9 C10 . 1.367(4) ?
C9 H9 . 0.9300 ?
C10 C11 . 1.414(4) ?
C10 H10 . 0.9300 ?
C11 C12 . 1.390(4) ?
C11 C13 . 1.433(4) ?
C12 N3 . 1.351(3) ?
C12 C15 . 1.425(4) ?
C13 C14 . 1.336(5) ?
C13 H13 . 0.9300 ?
C14 H14 . 0.9300 ?
C15 N4 . 1.358(3) ?
C16 C17 . 1.356(4) ?
C16 H16 . 0.9300 ?
C17 C18 . 1.403(4) ?
C17 H17 . 0.9300 ?
C18 N4 . 1.317(3) ?
C18 H18 . 0.9300 ?
N1 N2 . 1.367(3) ?
N1 Ni1 . 2.186(2) y
N3 Ni1 . 2.007(2) y
N4 Ni1 . 2.145(2) y
Ni1 O3 . 2.0149(18) y
Ni1 O1 . 2.0427(17) y
Ni1 O5 . 2.0603(18) y
O5 H2 . 0.8653 ?
O5 H1 . 0.8184 ?
O6 H12 . 0.8934 ?
O6 H11 . 0.7604 ?
O7 H8 . 0.9033 ?
O7 H15 . 0.8159 ?
O8 H4 . 0.9009 ?
O8 H3 . 0.8976 ?

loop_
_geom_hbond_atom_site_label_D
_geom_hbond_atom_site_label_H
_geom_hbond_atom_site_label_A
_geom_hbond_site_symmetry_A
_geom_hbond_distance_DH
_geom_hbond_distance_HA
_geom_hbond_distance_DA
_geom_hbond_angle_DHA
O5 H2 O2 1_455 0.87 1.77 2.622(3) 170
O7 H15 O8 2_665 0.82 2.04 2.791(4) 152
O5 H1 O6 2_666 0.82 1.97 2.773(3) 167
O6 H12 O3 1_655 0.89 2.00 2.785(3) 147
O8 H3 O4 . 0.90 2.13 2.895(4) 143
O7 H8 O4 . 0.90 1.99 2.836(4) 155
O6 H11 O8 . 0.76 1.99 2.736(4) 165

loop_
_geom_torsion_atom_site_label_1
_geom_torsion_atom_site_label_2
_geom_torsion_atom_site_label_3
_geom_torsion_atom_site_label_4
_geom_torsion_site_symmetry_1
_geom_torsion_site_symmetry_2
_geom_torsion_site_symmetry_3
_geom_torsion_site_symmetry_4
_geom_torsion
_geom_torsion_publ_flag
O2 C2 C3 C4 . . . . 165.4(2) ?
O1 C2 C3 C4 . . . . -14.8(4) ?
C2 C3 C4 O4 . . . . -120.0(3) ?
C2 C3 C4 O3 . . . . 61.9(3) ?
N1 C5 C6 C7 . . . . -0.8(4) ?
C5 C6 C7 N2 . . . . 0.8(4) ?
N3 C8 C9 C10 . . . . 0.0(4) ?
N2 C8 C9 C10 . . . . 179.4(3) ?
C8 C9 C10 C11 . . . . -0.7(4) ?
C9 C10 C11 C12 . . . . 1.4(4) ?
C9 C10 C11 C13 . . . . -178.4(3) ?
C10 C11 C12 N3 . . . . -1.4(4) ?
C13 C11 C12 N3 . . . . 178.3(2) ?
C10 C11 C12 C15 . . . . 179.6(2) ?
C13 C11 C12 C15 . . . . -0.6(4) ?
C12 C11 C13 C14 . . . . -0.4(4) ?
C10 C11 C13 C14 . . . . 179.4(3) ?
C11 C13 C14 C1 . . . . 0.2(5) ?
C15 C1 C14 C13 . . . . 1.0(4) ?
C16 C1 C14 C13 . . . . -179.3(3) ?
C16 C1 C15 N4 . . . . -1.7(4) ?
C14 C1 C15 N4 . . . . 178.1(2) ?
C16 C1 C15 C12 . . . . 178.3(2) ?
C14 C1 C15 C12 . . . . -1.9(4) ?
N3 C12 C15 N4 . . . . 2.8(3) ?
C11 C12 C15 N4 . . . . -178.2(2) ?
N3 C12 C15 C1 . . . . -177.2(2) ?
C11 C12 C15 C1 . . . . 1.8(4) ?
C15 C1 C16 C17 . . . . 0.3(4) ?
C14 C1 C16 C17 . . . . -179.5(3) ?
C1 C16 C17 C18 . . . . 1.0(4) ?
C16 C17 C18 N4 . . . . -1.0(5) ?
C6 C5 N1 N2 . . . . 0.5(3) ?
C6 C5 N1 Ni1 . . . . -173.6(2) ?
C6 C7 N2 N1 . . . . -0.5(3) ?
C6 C7 N2 C8 . . . . -179.5(3) ?
C5 N1 N2 C7 . . . . -0.1(3) ?
Ni1 N1 N2 C7 . . . . 176.26(17) ?
C5 N1 N2 C8 . . . . 179.1(2) ?
Ni1 N1 N2 C8 . . . . -4.6(3) ?
N3 C8 N2 C7 . . . . -179.5(2) ?
C9 C8 N2 C7 . . . . 1.1(4) ?
N3 C8 N2 N1 . . . . 1.6(3) ?
C9 C8 N2 N1 . . . . -177.9(2) ?
N2 C8 N3 C12 . . . . -179.5(2) ?
C9 C8 N3 C12 . . . . 0.0(4) ?
N2 C8 N3 Ni1 . . . . 2.8(3) ?
C9 C8 N3 Ni1 . . . . -177.69(19) ?
C11 C12 N3 C8 . . . . 0.8(4) ?
C15 C12 N3 C8 . . . . 179.8(2) ?
C11 C12 N3 Ni1 . . . . 178.57(19) ?
C15 C12 N3 Ni1 . . . . -2.4(3) ?
C17 C18 N4 C15 . . . . -0.4(4) ?
C17 C18 N4 Ni1 . . . . -176.1(2) ?
C1 C15 N4 C18 . . . . 1.7(3) ?
C12 C15 N4 C18 . . . . -178.3(2) ?
C1 C15 N4 Ni1 . . . . 178.24(19) ?
C12 C15 N4 Ni1 . . . . -1.8(3) ?
C8 N3 Ni1 O1 . . . . 81.8(2) ?
C12 N3 Ni1 O1 . . . . -95.92(18) ?
C8 N3 Ni1 O5 . . . . -94.3(2) ?
C12 N3 Ni1 O5 . . . . 88.01(18) ?
C8 N3 Ni1 N4 . . . . 178.8(2) ?
C12 N3 Ni1 N4 . . . . 1.12(17) ?
C8 N3 Ni1 N1 . . . . -4.07(19) ?
C12 N3 Ni1 N1 . . . . 178.23(19) ?
C18 N4 Ni1 N3 . . . . 176.3(2) ?
C15 N4 Ni1 N3 . . . . 0.39(15) ?
C18 N4 Ni1 O3 . . . . -5.6(2) ?
C15 N4 Ni1 O3 . . . . 178.52(15) ?
C18 N4 Ni1 O1 . . . . -95.4(2) ?
C15 N4 Ni1 O1 . . . . 88.65(16) ?
C18 N4 Ni1 O5 . . . . 81.2(2) ?
C15 N4 Ni1 O5 . . . . -94.75(16) ?
C18 N4 Ni1 N1 . . . . 170.1(2) ?
C15 N4 Ni1 N1 . . . . -5.8(3) ?
C5 N1 Ni1 N3 . . . . 178.2(4) ?
N2 N1 Ni1 N3 . . . . 4.34(15) ?
C5 N1 Ni1 O3 . . . . -0.2(4) ?
N2 N1 Ni1 O3 . . . . -174.04(14) ?
C5 N1 Ni1 O1 . . . . 87.4(3) ?
N2 N1 Ni1 O1 . . . . -86.44(16) ?
C5 N1 Ni1 O5 . . . . -87.4(3) ?
N2 N1 Ni1 O5 . . . . 98.73(16) ?
C5 N1 Ni1 N4 . . . . -175.5(3) ?
N2 N1 Ni1 N4 . . . . 10.6(3) ?
O2 C2 O1 Ni1 . . . . 143.1(2) ?
C3 C2 O1 Ni1 . . . . -36.7(3) ?
N3 Ni1 O1 C2 . . . . -145.91(18) ?
O3 Ni1 O1 C2 . . . . 41.73(19) ?
N4 Ni1 O1 C2 . . . . 136.00(18) ?
N1 Ni1 O1 C2 . . . . -70.90(18) ?
O4 C4 O3 Ni1 . . . . 135.1(2) ?
C3 C4 O3 Ni1 . . . . -46.9(3) ?
O1 Ni1 O3 C4 . . . . 1.6(2) ?
O5 Ni1 O3 C4 . . . . 177.2(2) ?
N4 Ni1 O3 C4 . . . . -95.2(2) ?
N1 Ni1 O3 C4 . . . . 86.9(2) ?
